data_4114140
loop_
_publ_author_name
'Roger M. Sullivan'
'Haiming Liu'
'D. Steve Smith'
'Jonathan C. Hanson'
'Derek Osterhout'
'Michael Ciraolo'
'Clare P. Grey'
'James D. Martin'

_publ_section_title
;
 Sorptive Reconstruction of the CuAlCl4 Framework upon Reversible Ethylene
 Binding
;
_journal_name_full 'Journal of the American Chemical Society'
_journal_page_first 11065
_journal_page_last 11079
_journal_paper_doi 10.1021/ja036172o
_journal_volume 125
_journal_year 2003
_chemical_formula_moiety 'C4 H8 Cu Al Cl4 '
_chemical_formula_sum 'C4 H8 Al Cl4 Cu'
_chemical_formula_weight 288.44
_chemical_name_systematic ?
_space_group_IT_number 7
_symmetry_cell_setting monoclinic
_symmetry_space_group_name_Hall 'P -2yc'
_symmetry_space_group_name_H-M 'P 1 c 1'
_cell_angle_alpha 90.0
_cell_angle_beta 91.190(12)
_cell_angle_gamma 90.0
_cell_formula_units_Z 4
_cell_length_a 7.1274(5)
_cell_length_b 12.5090(12)
_cell_length_c 11.997(3)
_cell_measurement_reflns_used 24
_cell_measurement_temperature 143
_cell_measurement_theta_max 18.00
_cell_measurement_theta_min 14.50
_cell_volume 1069.4(3)
_computing_data_reduction 'NRCVAX DATRD2'
_computing_molecular_graphics NRCVAX
_computing_publication_material 'NRCVAX TABLES Jan 94 Version'
_computing_structure_refinement 'NRCVAX LSTSQ'
_computing_structure_solution 'NRCVAX SOLVER'
_diffrn_ambient_temperature 143
_diffrn_measurement_device 'Nonius CAD-4    '
_diffrn_measurement_method 'Theta/2theta scan b/P/b '
_diffrn_radiation_monochromator graphite
_diffrn_radiation_source 'xray tube'
_diffrn_radiation_type 'Molybdenum K\a'
_diffrn_radiation_wavelength .71073
_diffrn_reflns_av_R_equivalents .000
_diffrn_reflns_limit_h_max 8
_diffrn_reflns_limit_h_min -8
_diffrn_reflns_limit_k_max 14
_diffrn_reflns_limit_k_min 0
_diffrn_reflns_limit_l_max 14
_diffrn_reflns_limit_l_min 0
_diffrn_reflns_number 1872
_diffrn_reflns_theta_max 24.92
_diffrn_reflns_theta_min 0.00
_exptl_absorpt_coefficient_mu 3.06
_exptl_absorpt_correction_T_max 1.0000
_exptl_absorpt_correction_T_min 1.0000
_exptl_absorpt_correction_type none
_exptl_absorpt_process_details 'NRCVAX ABSORP'
_exptl_crystal_density_diffrn 1.792
_exptl_crystal_F_000 572.09
_exptl_crystal_size_max .30
_exptl_crystal_size_mid .24
_exptl_crystal_size_min .16
_refine_diff_density_max .57
_refine_diff_density_min -.45
_refine_ls_abs_structure_Flack .087(48)
_refine_ls_extinction_coef 119(194)
_refine_ls_extinction_method Larson
_refine_ls_goodness_of_fit_obs 1.21
_refine_ls_matrix_type full
_refine_ls_number_parameters 181
_refine_ls_number_reflns 1355
_refine_ls_R_factor_all .035
_refine_ls_R_factor_obs .035
_refine_ls_shift/esd_max .000
_refine_ls_structure_factor_coef F
_refine_ls_weighting_details '1/(\s^2^(F)+ .0005F^2^) '
_refine_ls_wR_factor_all .040
_refine_ls_wR_factor_obs .040
_reflns_number_observed 1355
_reflns_number_total 1872
_reflns_observed_criterion 'Inet > 1.0\s(Inet)'
_cod_data_source_file ja036172osi20030515_025930.cif
_cod_data_source_block ?
_cod_original_cell_volume 1069.3(3)
_cod_original_sg_symbol_H-M 'P c'
_cod_original_formula_sum 'C4 H8 Cu Al Cl4 '
_cod_database_code 4114140

loop_
_symmetry_equiv_pos_as_xyz
x,y,z
x,-y,1/2+z

loop_
_atom_site_label
_atom_site_fract_x
_atom_site_fract_y
_atom_site_fract_z
_atom_site_U_iso_or_equiv
_atom_site_adp_type
_atom_site_type_symbol
Cu1 .75882 .33827(12) .58253 .0174(7) Uani Cu
Cu2 1.2627(3) .83732(12) .58302(16) .0171(7) Uani Cu
Al1 .9285(5) .5010(3) .7895(3) .0139(16) Uani Al
Al2 1.4266(5) .9958(3) .3745(3) .0148(16) Uani Al
Cl1 .9254(4) .4988(3) .6070(3) .0196(14) Uani Cl
Cl2 1.2000(4) .5494(3) .8441(3) .0212(14) Uani Cl
Cl3 .7186(4) .6126(3) .8389(3) .0207(15) Uani Cl
Cl4 .8600(6) .3410(2) .8375(3) .0238(16) Uani Cl
Cl5 1.4191(5) 1.0003(3) .5572(3) .0205(14) Uani Cl
Cl6 1.7004(4) .9491(3) .3292(3) .0264(16) Uani Cl
Cl7 1.2205(5) .8819(3) .3238(3) .0222(15) Uani Cl
Cl8 1.3611(5) 1.1536(2) .3199(3) .0217(16) Uani Cl
C1 .9965(17) .2393(10) .5529(9) .023(6) Uani C
C2 .8400(19) .1802(11) .5437(12) .025(7) Uani C
C3 .468(2) .2963(16) .6021(12) .036(9) Uani C
C4 .4862(16) .4020(12) .6141(9) .026(6) Uani C
C5 1.4935(19) .7304(10) .5538(10) .025(7) Uani C
C6 1.341(2) .6710(10) .5613(12) .026(7) Uani C
C7 .9781(17) .7987(11) .6184(10) .019(6) Uani C
C8 .9905(16) .9062(11) .6079(8) .023(6) Uani C
H1a 1.050 .270 .488 .0327 Uiso H
H1b 1.092 .222 .607 .0327 Uiso H
H2a .757 .191 .481 .0350 Uiso H
H2b .810 .128 .599 .0350 Uiso H
H3a .442 .249 .540 .0455 Uiso H
H3b .475 .238 .654 .0455 Uiso H
H4a .469 .460 .563 .0360 Uiso H
H4b .501 .449 .677 .0360 Uiso H
H5a 1.611 .751 .588 .0335 Uiso H
H5b 1.513 .766 .484 .0335 Uiso H
H6a 1.258 .681 .498 .0345 Uiso H
H6b 1.315 .623 .621 .0345 Uiso H
H7a .986 .744 .675 .0269 Uiso H
H7b .944 .749 .561 .0269 Uiso H
H8a 1.028 .932 .680 .0314 Uiso H
H8b .984 .922 .530 .0314 Uiso H

loop_
_atom_site_aniso_label
_atom_site_aniso_U_11
_atom_site_aniso_U_22
_atom_site_aniso_U_33
_atom_site_aniso_U_12
_atom_site_aniso_U_13
_atom_site_aniso_U_23
_atom_site_aniso_type_symbol
Cu1 .0156(8) .0156(8) .0210(6) -.0019(7) .0008(5) -.0027(6) Cu
Cu2 .0146(8) .0163(9) .0205(6) -.0006(7) .0034(5) -.0001(6) Cu
Al1 .0156(17) .0134(16) .0128(17) -.0038(14) .0017(11) -.0005(13) Al
Al2 .0173(17) .0176(17) .0097(17) -.0046(14) .0029(11) -.0020(13) Al
Cl1 .0295(17) .0181(16) .0113(11) -.0081(13) .0012(9) -.0008(11) Cl
Cl2 .0160(15) .0280(16) .0196(14) -.0035(13) .0010(11) -.0032(11) Cl
Cl3 .0179(16) .0244(19) .0198(14) .0030(13) .0009(11) -.0027(11) Cl
Cl4 .0370(20) .0153(17) .0193(14) -.0070(16) .0047(12) .0028(11) Cl
Cl5 .0309(18) .0193(16) .0113(11) -.0103(13) .0025(9) .0001(12) Cl
Cl6 .0194(17) .0350(18) .0252(15) .0027(14) .0050(12) -.0003(12) Cl
Cl7 .0248(18) .0227(19) .0190(14) -.0114(14) -.0002(11) -.0039(11) Cl
Cl8 .0341(19) .0137(16) .0172(13) -.0014(15) -.0028(12) .0009(10) Cl
C1 .012(6) .031(8) .027(6) .013(6) .003(4) .001(5) C
C2 .015(7) .018(7) .043(8) .008(5) .003(5) .004(5) C
C3 .015(8) .053(12) .040(8) -.007(8) .003(6) -.006(7) C
C4 .012(6) .044(9) .022(6) .007(6) .003(5) -.011(5) C
C5 .023(7) .022(7) .029(6) .000(6) .002(5) .000(5) C
C6 .034(8) .006(6) .038(7) .009(6) .003(6) .001(5) C
C7 .010(7) .015(7) .032(6) -.006(5) .006(5) -.001(5) C
C8 .017(6) .035(8) .019(5) .009(6) .002(5) -.002(5) C

loop_
_atom_type_symbol
_atom_type_scat_dispersion_real
_atom_type_scat_dispersion_imag
_atom_type_scat_source
C .003 .002 'International Tables Vol. IV Table 2.2B'
H .000 .000 'International Tables Vol. IV Table 2.2B'
Cu .320 1.265 'International Tables Vol. IV Table 2.2B'
Al .064 .051 'International Tables Vol. IV Table 2.2B'
Cl .148 .159 'International Tables Vol. IV Table 2.2B'

loop_
_geom_angle_atom_site_label_1
_geom_angle_atom_site_label_2
_geom_angle_atom_site_label_3
_geom_angle
Cl1 Cu1 C1 96.6(4)
Cl1 Cu1 C2 133.4(4)
Cl1 Cu1 C3 132.8(5)
Cl1 Cu1 C4 96.8(4)
C1 Cu1 C2 36.8(5)
C1 Cu1 C3 130.2(6)
C1 Cu1 C4 166.4(5)
C2 Cu1 C3 93.7(6)
C2 Cu1 C4 129.8(5)
C3 Cu1 C4 36.2(6)
Cl5 Cu2 C5 98.7(4)
Cl5 Cu2 C6 133.8(4)
Cl5 Cu2 C7 132.7(4)
Cl5 Cu2 C8 95.9(4)
C5 Cu2 C6 35.5(5)
C5 Cu2 C7 128.5(5)
C5 Cu2 C8 165.0(5)
C6 Cu2 C7 93.1(5)
C6 Cu2 C8 129.5(6)
C7 Cu2 C8 36.8(5)
Cl1 Al1 Cl2 107.65(19)
Cl1 Al1 Cl3 107.05(20)
Cl1 Al1 Cl4 105.02(19)
Cl2 Al1 Cl3 111.59(19)
Cl2 Al1 Cl4 113.3(2)
Cl3 Al1 Cl4 111.7(2)
Cl5 Al2 Cl6 107.8(2)
Cl5 Al2 Cl7 105.77(19)
Cl5 Al2 Cl8 105.93(19)
Cl6 Al2 Cl7 112.1(2)
Cl6 Al2 Cl8 112.0(2)
Cl7 Al2 Cl8 112.8(2)
Cu1 Cl1 Al1 97.50(16)
Cu2 Cl5 Al2 97.52(17)
Cu1 C1 C2 70.8(7)
Cu1 C1 H1a 103.4(9)
Cu1 C1 H1b 124.9(9)
C2 C1 H1a 120.0(12)
C2 C1 H1b 120.4(13)
H1a C1 H1b 111.2(12)
Cu1 C2 C1 72.4(8)
Cu1 C2 H2a 82.7(8)
Cu1 C2 H2b 114.9(10)
C1 C2 H2a 119.1(13)
C1 C2 H2b 121.2(13)
H2a C2 H2b 119.7(14)
Cu1 C3 C4 71.3(8)
Cu1 C3 H3a 103.7(10)
Cu1 C3 H3b 102.7(11)
C4 C3 H3a 134.8(17)
C4 C3 H3b 132.9(15)
H3a C3 H3b 92.4(17)
Cu1 C4 C3 72.5(8)
Cu1 C4 H4a 105.7(8)
Cu1 C4 H4b 106.5(8)
C3 C4 H4a 132.4(12)
C3 C4 H4b 134.7(14)
H4a C4 H4b 92.3(13)
Cu2 C5 C6 72.9(8)
Cu2 C5 H5a 115.0(9)
Cu2 C5 H5b 88.6(8)
C6 C5 H5a 146.6(13)
C6 C5 H5b 117.1(13)
H5a C5 H5b 96.0(12)
Cu2 C6 C5 71.5(8)
Cu2 C6 H6a 79.3(8)
Cu2 C6 H6b 117.1(10)
C5 C6 H6a 111.7(13)
C5 C6 H6b 125.4(14)
H6a C6 H6b 123.0(16)
Cu2 C7 C8 72.1(7)
Cu2 C7 H7a 105.2(9)
Cu2 C7 H7b 103.6(8)
C8 C7 H7a 140.0(13)
C8 C7 H7b 126.8(13)
H7a C7 H7b 93.0(12)
Cu2 C8 C7 71.0(7)
Cu2 C8 H8a 91.4(8)
Cu2 C8 H8b 88.6(7)
C7 C8 H8a 105.3(11)
C7 C8 H8b 107.4(11)
H8a C8 H8b 145.3(15)
C3 H3a H3b 43.8(11)
C3 H3b H3a 43.8(10)
C4 H4a H4b 43.8(7)
C4 H4b H4a 43.8(8)
C5 H5a H5b 42.0(7)
C5 H5b H5a 42.0(8)
C7 H7a H7b 43.5(8)
C7 H7b H7a 43.5(8)

loop_
_geom_bond_atom_site_label_1
_geom_bond_atom_site_label_2
_geom_bond_distance
Cu1 Cl1 2.348(3)
Cu1 C1 2.134(12)
Cu1 C2 2.115(13)
Cu1 C3 2.156(14)
Cu1 C4 2.142(11)
Cu2 Cl5 2.348(3)
Cu2 C5 2.155(13)
Cu2 C6 2.172(13)
Cu2 C7 2.136(12)
Cu2 C8 2.149(12)
Al1 Cl1 2.189(5)
Al1 Cl2 2.118(5)
Al1 Cl3 2.139(5)
Al1 Cl4 2.143(4)
Al2 Cl5 2.194(5)
Al2 Cl6 2.119(5)
Al2 Cl7 2.127(5)
Al2 Cl8 2.128(5)
C1 C2 1.341(19)
C1 H1a .960(12)
C1 H1b .960(12)
C2 H2a .960(14)
C2 H2b .960(13)
C3 C4 1.34(2)
C3 H3a .960(16)
C3 H3b .960(19)
C4 H4a .960(14)
C4 H4b .960(12)
C5 C6 1.32(2)
C5 H5a .960(13)
C5 H5b .960(12)
C6 H6a .960(14)
C6 H6b .960(13)
C7 C8 1.354(19)
C7 H7a .960(13)
C7 H7b .960(13)
C8 H8a .960(11)
C8 H8b .960(10)
H3a H3b 1.3854(4)
H4a H4b 1.3849(4)
H5a H5b 1.4265(3)
H7a H7b 1.3933(4)
